data_2018033
loop_
_publ_author_name
'Chenneberg, Ludwig'
'Ferreira, Janaina G.'
'Hanan, Garry S.'

_publ_section_title
;
 Supramolecular interactions in a copper(II)
 4'-(4-bromophenyl)-2,2':6',2''-terpyridine complex
;
_journal_coeditor_code GG3247
_journal_issue 4
_journal_name_full 'Acta Crystallographica Section C'
_journal_page_first m81
_journal_page_last m84
_journal_paper_doi 10.1107/S0108270111004641
_journal_volume 67
_journal_year 2011
_chemical_formula_iupac '[Cu (C F3 O3 S) Cl (C21 H14 Br N3)]'
_chemical_formula_moiety 'C22 H14 Br Cl Cu F3 N3 O3 S'
_chemical_formula_sum 'C22 H14 Br Cl Cu F3 N3 O3 S'
_chemical_formula_weight 636.32
_chemical_name_systematic
;
[4'-(4-bromophenyl)-2,2':6',2''-
terpyridine]chlorido(trifluoromethanesulfonato)copper(II)
;
_space_group_IT_number 14
_symmetry_cell_setting monoclinic
_symmetry_space_group_name_Hall '-P 2yn'
_symmetry_space_group_name_H-M 'P 1 21/n 1'
_atom_sites_solution_hydrogens geom
_atom_sites_solution_primary direct
_atom_sites_solution_secondary difmap
_audit_creation_method SHELXL97
_cell_angle_alpha 90
_cell_angle_beta 93.8840(10)
_cell_angle_gamma 90
_cell_formula_units_Z 4
_cell_length_a 7.7841(2)
_cell_length_b 16.3043(4)
_cell_length_c 18.2533(4)
_cell_measurement_reflns_used 28837
_cell_measurement_temperature 150
_cell_measurement_theta_max 69.36
_cell_measurement_theta_min 3.64
_cell_volume 2311.28(10)
_computing_cell_refinement 'SAINT (Bruker, 2009)'
_computing_data_collection 'APEX2 (Bruker, 2009)'
_computing_data_reduction 'SAINT (Bruker, 2009)'
_computing_molecular_graphics 'SHELXTL (Sheldrick, 2008)'
_computing_publication_material
;
UdMX (Maris, 2004) and XPREP (Bruker, 2008)
;
_computing_structure_refinement 'SHELXL97 (Sheldrick, 2008)'
_computing_structure_solution 'SHELXS97 (Sheldrick, 2008)'
_diffrn_ambient_temperature 150
_diffrn_detector_area_resol_mean 8.3
_diffrn_measured_fraction_theta_full 0.997
_diffrn_measured_fraction_theta_max 0.997
_diffrn_measurement_device_type 'Bruker Microstar'
_diffrn_measurement_method \w
_diffrn_radiation_monochromator 'Helios optics'
_diffrn_radiation_source 'rotating anode'
_diffrn_radiation_type CuK\a
_diffrn_radiation_wavelength 1.54178
_diffrn_reflns_av_R_equivalents 0.039
_diffrn_reflns_av_sigmaI/netI 0.017
_diffrn_reflns_limit_h_max 9
_diffrn_reflns_limit_h_min -8
_diffrn_reflns_limit_k_max 19
_diffrn_reflns_limit_k_min -19
_diffrn_reflns_limit_l_max 22
_diffrn_reflns_limit_l_min -22
_diffrn_reflns_number 47414
_diffrn_reflns_theta_full 69.61
_diffrn_reflns_theta_max 69.61
_diffrn_reflns_theta_min 3.64
_exptl_absorpt_coefficient_mu 5.779
_exptl_absorpt_correction_T_max 0.7070
_exptl_absorpt_correction_T_min 0.4519
_exptl_absorpt_correction_type multi-scan
_exptl_absorpt_process_details '(SADABS; Sheldrick, 1996)'
_exptl_crystal_colour blue
_exptl_crystal_density_diffrn 1.829
_exptl_crystal_density_method 'not measured'
_exptl_crystal_description block
_exptl_crystal_F_000 1260
_exptl_crystal_size_max 0.10
_exptl_crystal_size_mid 0.06
_exptl_crystal_size_min 0.06
_refine_diff_density_max 0.707
_refine_diff_density_min -0.331
_refine_ls_extinction_method none
_refine_ls_goodness_of_fit_ref 1.066
_refine_ls_hydrogen_treatment constr
_refine_ls_matrix_type full
_refine_ls_number_parameters 316
_refine_ls_number_reflns 4344
_refine_ls_number_restraints 0
_refine_ls_restrained_S_all 1.066
_refine_ls_R_factor_all 0.0276
_refine_ls_R_factor_gt 0.0256
_refine_ls_shift/su_max 0.002
_refine_ls_shift/su_mean 0.000
_refine_ls_structure_factor_coef Fsqd
_refine_ls_weighting_details 'w = 1/[\s^2^(Fo^2^)+(0.0486P)^2^+0.8516P] where P=(Fo^2^+2Fc^2^)/3'
_refine_ls_weighting_scheme calc
_refine_ls_wR_factor_gt 0.0719
_refine_ls_wR_factor_ref 0.0731
_reflns_number_gt 4016
_reflns_number_total 4344
_reflns_threshold_expression I>2\s(I)
_cod_data_source_file gg3247.cif
_cod_data_source_block I
_cod_original_sg_symbol_H-M 'P 21/n'
_cod_database_code 2018033
_cod_database_fobs_code 2018033

loop_
_symmetry_equiv_pos_as_xyz
'x, y, z'
'-x+1/2, y+1/2, -z+1/2'
'-x, -y, -z'
'x-1/2, -y-1/2, z-1/2'

loop_
_atom_site_type_symbol
_atom_site_label
_atom_site_fract_x
_atom_site_fract_y
_atom_site_fract_z
_atom_site_U_iso_or_equiv
_atom_site_adp_type
_atom_site_calc_flag
_atom_site_refinement_flags
_atom_site_occupancy
_atom_site_disorder_assembly
_atom_site_disorder_group
Cu Cu1 0.40934(3) 0.905424(16) 0.454742(14) 0.02276(9) Uani d . 1 . .
Cl Cl1 0.23317(6) 1.00983(3) 0.43312(3) 0.03348(12) Uani d . 1 . .
Br Br1 1.37255(3) 0.442745(14) 0.598587(12) 0.03687(9) Uani d . 1 . .
N N1 0.57990(19) 0.92948(9) 0.37810(8) 0.0231(3) Uani d . 1 . .
N N2 0.58819(18) 0.82762(9) 0.48463(8) 0.0209(3) Uani d . 1 . .
N N3 0.31217(19) 0.85826(10) 0.54644(8) 0.0236(3) Uani d . 1 . .
C C1 0.5655(3) 0.98667(12) 0.32572(10) 0.0285(4) Uani d . 1 . .
H H1 0.4641 1.0192 0.3208 0.034 Uiso calc R 1 . .
C C2 0.6944(3) 0.99998(13) 0.27832(11) 0.0327(4) Uani d . 1 . .
H H2 0.6810 1.0409 0.2413 0.039 Uiso calc R 1 . .
C C3 0.8423(3) 0.95322(13) 0.28537(11) 0.0340(4) Uani d . 1 . .
H H3 0.9325 0.9620 0.2537 0.041 Uiso calc R 1 . .
C C4 0.8578(2) 0.89316(13) 0.33935(11) 0.0287(4) Uani d . 1 . .
H H4 0.9583 0.8601 0.3451 0.034 Uiso calc R 1 . .
C C5 0.7237(2) 0.88245(11) 0.38458(10) 0.0228(4) Uani d . 1 . .
C C6 0.7257(2) 0.82202(11) 0.44488(9) 0.0215(4) Uani d . 1 . .
C C7 0.8529(2) 0.76442(11) 0.46223(10) 0.0224(4) Uani d . 1 . .
H H7 0.9488 0.7595 0.4330 0.027 Uiso calc R 1 . .
C C8 0.8381(2) 0.71359(11) 0.52336(10) 0.0219(4) Uani d . 1 . .
C C9 0.6976(2) 0.72503(11) 0.56646(10) 0.0226(4) Uani d . 1 . .
H H9 0.6879 0.6939 0.6100 0.027 Uiso calc R 1 . .
C C10 0.5732(2) 0.78236(11) 0.54474(9) 0.0217(4) Uani d . 1 . .
C C11 0.4136(2) 0.80105(11) 0.58155(10) 0.0227(4) Uani d . 1 . .
C C12 0.3674(2) 0.76315(12) 0.64508(10) 0.0273(4) Uani d . 1 . .
H H12 0.4416 0.7242 0.6696 0.033 Uiso calc R 1 . .
C C13 0.2098(3) 0.78326(13) 0.67239(11) 0.0320(4) Uani d . 1 . .
H H13 0.1745 0.7578 0.7157 0.038 Uiso calc R 1 . .
C C14 0.1061(2) 0.84039(14) 0.63582(11) 0.0331(4) Uani d . 1 . .
H H14 -0.0023 0.8543 0.6534 0.040 Uiso calc R 1 . .
C C15 0.1608(2) 0.87752(13) 0.57309(11) 0.0290(4) Uani d . 1 . .
H H15 0.0894 0.9175 0.5484 0.035 Uiso calc R 1 . .
C C16 0.9671(2) 0.64860(11) 0.54150(10) 0.0232(4) Uani d . 1 . .
C C17 1.1343(2) 0.65440(12) 0.51783(10) 0.0256(4) Uani d . 1 . .
H H17 1.1651 0.7006 0.4898 0.031 Uiso calc R 1 . .
C C18 1.2551(2) 0.59374(12) 0.53468(11) 0.0288(4) Uani d . 1 . .
H H18 1.3687 0.5985 0.5192 0.035 Uiso calc R 1 . .
C C19 1.2083(2) 0.52629(12) 0.57431(10) 0.0274(4) Uani d . 1 . .
C C20 1.0431(3) 0.51764(13) 0.59721(11) 0.0308(4) Uani d . 1 . .
H H20 1.0121 0.4703 0.6236 0.037 Uiso calc R 1 . .
C C21 0.9241(2) 0.57916(13) 0.58098(10) 0.0280(4) Uani d . 1 . .
H H21 0.8110 0.5740 0.5970 0.034 Uiso calc R 1 . .
F F1 0.02448(14) 0.67842(8) 0.30605(7) 0.0362(3) Uani d . 1 . .
F F2 0.21350(18) 0.64436(8) 0.23121(7) 0.0474(3) Uani d . 1 . .
F F3 0.25878(18) 0.62114(8) 0.34733(8) 0.0482(3) Uani d . 1 . .
O O1 0.25040(16) 0.79914(9) 0.38212(7) 0.0283(3) Uani d . 1 . .
O O2 0.47382(19) 0.75758(12) 0.30338(10) 0.0505(5) Uani d . 1 . .
O O3 0.2102(2) 0.82285(10) 0.25089(8) 0.0436(4) Uani d . 1 . .
S S3 0.29491(6) 0.77536(3) 0.30915(2) 0.02805(12) Uani d . 1 . .
C C22 0.1937(2) 0.67463(13) 0.29795(11) 0.0302(4) Uani d . 1 . .

loop_
_atom_site_aniso_label
_atom_site_aniso_U_11
_atom_site_aniso_U_22
_atom_site_aniso_U_33
_atom_site_aniso_U_12
_atom_site_aniso_U_13
_atom_site_aniso_U_23
Cu1 0.01972(14) 0.02611(16) 0.02256(15) 0.00442(10) 0.00220(10) -0.00067(10)
Cl1 0.0314(2) 0.0307(2) 0.0384(3) 0.01190(18) 0.00304(19) -0.00048(19)
Br1 0.03649(14) 0.04247(15) 0.03127(13) 0.02009(9) -0.00053(9) -0.00149(9)
N1 0.0211(7) 0.0266(8) 0.0214(7) 0.0012(6) -0.0001(6) -0.0001(6)
N2 0.0172(7) 0.0260(8) 0.0195(7) -0.0003(6) 0.0013(5) -0.0015(6)
N3 0.0192(7) 0.0299(8) 0.0216(7) 0.0017(6) 0.0018(6) -0.0049(6)
C1 0.0296(9) 0.0301(10) 0.0252(9) 0.0030(8) -0.0031(7) 0.0017(7)
C2 0.0404(11) 0.0328(10) 0.0245(10) 0.0000(9) 0.0000(8) 0.0064(8)
C3 0.0350(11) 0.0402(11) 0.0276(10) -0.0014(9) 0.0072(8) 0.0062(9)
C4 0.0241(9) 0.0362(10) 0.0262(9) 0.0024(8) 0.0052(7) 0.0046(8)
C5 0.0214(8) 0.0265(9) 0.0203(8) -0.0001(7) -0.0004(7) -0.0004(7)
C6 0.0177(8) 0.0273(9) 0.0195(8) -0.0025(7) 0.0014(6) -0.0024(7)
C7 0.0186(8) 0.0280(9) 0.0208(8) 0.0009(7) 0.0033(6) -0.0001(7)
C8 0.0186(8) 0.0265(9) 0.0205(8) -0.0004(7) -0.0002(6) -0.0020(7)
C9 0.0217(8) 0.0277(9) 0.0184(8) -0.0007(7) 0.0016(7) 0.0006(7)
C10 0.0180(8) 0.0287(9) 0.0184(8) -0.0022(7) 0.0015(6) -0.0025(7)
C11 0.0182(8) 0.0294(9) 0.0208(8) -0.0010(7) 0.0024(7) -0.0058(7)
C12 0.0233(9) 0.0365(10) 0.0222(9) -0.0007(8) 0.0026(7) -0.0005(8)
C13 0.0273(10) 0.0457(12) 0.0240(10) -0.0046(8) 0.0094(8) -0.0036(8)
C14 0.0217(9) 0.0460(12) 0.0324(10) 0.0005(8) 0.0079(8) -0.0097(9)
C15 0.0205(9) 0.0368(10) 0.0300(10) 0.0037(8) 0.0024(7) -0.0076(8)
C16 0.0213(8) 0.0293(9) 0.0188(8) 0.0024(7) 0.0007(7) -0.0005(7)
C17 0.0221(9) 0.0279(9) 0.0270(9) 0.0005(7) 0.0023(7) -0.0018(7)
C18 0.0210(9) 0.0360(11) 0.0296(10) 0.0022(7) 0.0033(7) -0.0048(8)
C19 0.0262(9) 0.0324(10) 0.0232(9) 0.0098(8) -0.0018(7) -0.0035(7)
C20 0.0323(10) 0.0334(10) 0.0265(10) 0.0038(8) 0.0006(8) 0.0064(8)
C21 0.0220(9) 0.0363(10) 0.0260(10) 0.0040(8) 0.0035(7) 0.0060(8)
F1 0.0244(6) 0.0415(7) 0.0428(7) -0.0069(5) 0.0021(5) 0.0005(5)
F2 0.0514(8) 0.0493(8) 0.0426(7) -0.0129(6) 0.0124(6) -0.0241(6)
F3 0.0442(7) 0.0413(7) 0.0578(9) 0.0095(6) -0.0045(6) 0.0075(6)
O1 0.0230(6) 0.0386(7) 0.0237(7) -0.0012(5) 0.0037(5) -0.0085(5)
O2 0.0244(7) 0.0729(12) 0.0563(10) -0.0121(7) 0.0174(7) -0.0336(9)
O3 0.0623(10) 0.0418(9) 0.0266(8) -0.0140(8) 0.0024(7) 0.0012(6)
S3 0.0239(2) 0.0375(3) 0.0235(2) -0.00757(18) 0.00693(17) -0.00897(18)
C22 0.0251(9) 0.0362(11) 0.0294(10) -0.0006(8) 0.0026(8) -0.0047(8)

loop_
_atom_type_symbol
_atom_type_description
_atom_type_scat_dispersion_real
_atom_type_scat_dispersion_imag
_atom_type_scat_source
C C 0.0181 0.0091 'International Tables Vol C Tables 4.2.6.8 and 6.1.1.4'
H H 0.0000 0.0000 'International Tables Vol C Tables 4.2.6.8 and 6.1.1.4'
N N 0.0311 0.0180 'International Tables Vol C Tables 4.2.6.8 and 6.1.1.4'
O O 0.0492 0.0322 'International Tables Vol C Tables 4.2.6.8 and 6.1.1.4'
F F 0.0727 0.0534 'International Tables Vol C Tables 4.2.6.8 and 6.1.1.4'
S S 0.3331 0.5567 'International Tables Vol C Tables 4.2.6.8 and 6.1.1.4'
Br Br -0.6763 1.2805 'International Tables Vol C Tables 4.2.6.8 and 6.1.1.4'
Cl Cl 0.3639 0.7018 'International Tables Vol C Tables 4.2.6.8 and 6.1.1.4'
Cu Cu -1.9646 0.5888 'International Tables Vol C Tables 4.2.6.8 and 6.1.1.4'

loop_
_geom_angle_atom_site_label_1
_geom_angle_atom_site_label_2
_geom_angle_atom_site_label_3
_geom_angle_site_symmetry_1
_geom_angle_site_symmetry_3
_geom_angle
_geom_angle_publ_flag
N1 Cu1 Cl1 . . 98.93(5) y
N2 Cu1 Cl1 . . 169.69(5) y
N3 Cu1 Cl1 . . 100.24(5) y
N1 Cu1 O1 . . 95.34(5) y
N1 Cu1 N2 . . 80.18(6) y
N1 Cu1 N3 . . 159.51(6) y
N2 Cu1 O1 . . 90.92(5) y
N2 Cu1 N3 . . 79.67(6) y
N3 Cu1 O1 . . 88.61(5) y
Cl1 Cu1 O1 . . 99.39(4) y
C1 N1 C5 . . 119.10(16) n
C1 N1 Cu1 . . 126.97(13) n
C5 N1 Cu1 . . 113.90(12) n
C10 N2 C6 . . 121.81(15) n
C10 N2 Cu1 . . 119.55(12) n
C6 N2 Cu1 . . 118.63(12) n
C15 N3 C11 . . 119.17(16) n
C15 N3 Cu1 . . 126.47(13) n
C11 N3 Cu1 . . 114.35(12) n
N1 C1 C2 . . 121.86(18) n
N1 C1 H1 . . 119.1 n
C2 C1 H1 . . 119.1 n
C3 C2 C1 . . 119.35(19) n
C3 C2 H2 . . 120.3 n
C1 C2 H2 . . 120.3 n
C2 C3 C4 . . 119.16(19) n
C2 C3 H3 . . 120.4 n
C4 C3 H3 . . 120.4 n
C5 C4 C3 . . 118.65(19) n
C5 C4 H4 . . 120.7 n
C3 C4 H4 . . 120.7 n
N1 C5 C4 . . 121.86(17) n
N1 C5 C6 . . 114.17(15) n
C4 C5 C6 . . 123.93(17) n
N2 C6 C7 . . 120.55(16) n
N2 C6 C5 . . 113.02(15) n
C7 C6 C5 . . 126.43(16) n
C6 C7 C8 . . 119.16(16) n
C6 C7 H7 . . 120.4 n
C8 C7 H7 . . 120.4 n
C7 C8 C9 . . 118.50(16) n
C7 C8 C16 . . 120.69(16) n
C9 C8 C16 . . 120.80(16) n
C10 C9 C8 . . 119.09(16) n
C10 C9 H9 . . 120.5 n
C8 C9 H9 . . 120.5 n
N2 C10 C9 . . 120.68(16) n
N2 C10 C11 . . 112.44(15) n
C9 C10 C11 . . 126.87(16) n
N3 C11 C12 . . 121.89(16) n
N3 C11 C10 . . 113.96(16) n
C12 C11 C10 . . 124.14(17) n
C11 C12 C13 . . 118.67(18) n
C11 C12 H12 . . 120.7 n
C13 C12 H12 . . 120.7 n
C14 C13 C12 . . 119.17(19) n
C14 C13 H13 . . 120.4 n
C12 C13 H13 . . 120.4 n
C13 C14 C15 . . 119.55(18) n
C13 C14 H14 . . 120.2 n
C15 C14 H14 . . 120.2 n
N3 C15 C14 . . 121.53(18) n
N3 C15 H15 . . 119.2 n
C14 C15 H15 . . 119.2 n
C21 C16 C17 . . 118.32(17) n
C21 C16 C8 . . 120.87(16) n
C17 C16 C8 . . 120.79(17) n
C18 C17 C16 . . 120.93(18) n
C18 C17 H17 . . 119.5 n
C16 C17 H17 . . 119.5 n
C19 C18 C17 . . 119.11(17) n
C19 C18 H18 . . 120.4 n
C17 C18 H18 . . 120.4 n
C18 C19 C20 . . 121.53(18) n
C18 C19 Br1 . . 119.78(14) n
C20 C19 Br1 . . 118.69(15) n
C21 C20 C19 . . 118.90(19) n
C21 C20 H20 . . 120.5 n
C19 C20 H20 . . 120.5 n
C20 C21 C16 . . 121.19(18) n
C20 C21 H21 . . 119.4 n
C16 C21 H21 . . 119.4 n
O2 S3 O3 . . 116.96(11) n
O2 S3 O1 . . 114.51(9) n
O3 S3 O1 . . 114.12(9) n
O2 S3 C22 . . 102.91(10) n
O3 S3 C22 . . 103.22(9) n
O1 S3 C22 . . 102.41(9) n
F3 C22 F2 . . 108.33(17) n
F3 C22 F1 . . 106.75(16) n
F2 C22 F1 . . 107.08(16) n
F3 C22 S3 . . 111.87(14) n
F2 C22 S3 . . 111.08(14) n
F1 C22 S3 . . 111.51(14) n

loop_
_geom_bond_atom_site_label_1
_geom_bond_atom_site_label_2
_geom_bond_site_symmetry_2
_geom_bond_distance
_geom_bond_publ_flag
Cu1 N1 . 2.0311(16) y
Cu1 N2 . 1.9345(15) y
Cu1 N3 . 2.0338(16) y
Cu1 Cl1 . 2.2048(5) y
Cu1 O1 . 2.4635(14) y
Br1 C19 . 1.8998(18) n
N1 C1 . 1.335(2) n
N1 C5 . 1.355(2) n
N2 C10 . 1.334(2) n
N2 C6 . 1.336(2) n
N3 C15 . 1.342(2) n
N3 C11 . 1.355(2) n
C1 C2 . 1.385(3) n
C1 H1 . 0.9500 n
C2 C3 . 1.380(3) n
C2 H2 . 0.9500 n
C3 C4 . 1.389(3) n
C3 H3 . 0.9500 n
C4 C5 . 1.385(3) n
C4 H4 . 0.9500 n
C5 C6 . 1.476(2) n
C6 C7 . 1.386(3) n
C7 C8 . 1.401(3) n
C7 H7 . 0.9500 n
C8 C9 . 1.403(2) n
C8 C16 . 1.482(3) n
C9 C10 . 1.385(3) n
C9 H9 . 0.9500 n
C10 C11 . 1.483(2) n
C11 C12 . 1.383(3) n
C12 C13 . 1.394(3) n
C12 H12 . 0.9500 n
C13 C14 . 1.376(3) n
C13 H13 . 0.9500 n
C14 C15 . 1.387(3) n
C14 H14 . 0.9500 n
C15 H15 . 0.9500 n
C16 C21 . 1.395(3) n
C16 C17 . 1.402(3) n
C17 C18 . 1.385(3) n
C17 H17 . 0.9500 n
C18 C19 . 1.379(3) n
C18 H18 . 0.9500 n
C19 C20 . 1.386(3) n
C20 C21 . 1.384(3) n
C20 H20 . 0.9500 n
C21 H21 . 0.9500 n
F1 C22 . 1.337(2) n
F2 C22 . 1.333(2) n
F3 C22 . 1.329(3) n
O1 S3 . 1.4515(13) n
O2 S3 . 1.4334(16) n
O3 S3 . 1.4387(17) n
S3 C22 . 1.827(2) n

loop_
_geom_hbond_atom_site_label_D
_geom_hbond_atom_site_label_H
_geom_hbond_atom_site_label_A
_geom_hbond_site_symmetry_A
_geom_hbond_distance_DH
_geom_hbond_distance_HA
_geom_hbond_distance_DA
_geom_hbond_angle_DHA
C4 H4 O1 1_655 0.95 2.53 3.461(2) 166.1
C7 H7 O1 1_655 0.95 2.66 3.556(2) 157
C9 H9 O3 4_676 0.95 2.58 3.451(2) 152.3
C12 H12 O3 4_676 0.95 2.60 3.481(2) 155.1
C13 H13 O2 4_576 0.95 2.32 3.183(2) 150.0
C15 H15 Cl1 3_576 0.95 2.82 3.5696(19) 136.8
C17 H17 O1 1_655 0.95 2.66 3.581(2) 164

loop_
_geom_torsion_atom_site_label_1
_geom_torsion_atom_site_label_2
_geom_torsion_atom_site_label_3
_geom_torsion_atom_site_label_4
_geom_torsion_site_symmetry_1
_geom_torsion_site_symmetry_2
_geom_torsion_site_symmetry_3
_geom_torsion_site_symmetry_4
_geom_torsion
_geom_torsion_publ_flag
N2 Cu1 N1 C1 . . . . -177.44(17) n
N3 Cu1 N1 C1 . . . . -167.07(16) n
Cl1 Cu1 N1 C1 . . . . -7.86(16) n
N2 Cu1 N1 C5 . . . . 0.45(13) n
N3 Cu1 N1 C5 . . . . 10.8(3) n
Cl1 Cu1 N1 C5 . . . . 170.04(12) n
N1 Cu1 N2 C10 . . . . 176.27(14) n
N3 Cu1 N2 C10 . . . . -0.06(13) n
Cl1 Cu1 N2 C10 . . . . 90.4(3) n
N1 Cu1 N2 C6 . . . . -2.41(13) n
N3 Cu1 N2 C6 . . . . -178.74(14) n
Cl1 Cu1 N2 C6 . . . . -88.3(3) n
N2 Cu1 N3 C15 . . . . -177.83(16) n
N1 Cu1 N3 C15 . . . . 171.78(17) n
Cl1 Cu1 N3 C15 . . . . 12.65(16) n
N2 Cu1 N3 C11 . . . . 1.06(12) n
N1 Cu1 N3 C11 . . . . -9.3(3) n
Cl1 Cu1 N3 C11 . . . . -168.46(12) n
C5 N1 C1 C2 . . . . -0.8(3) n
Cu1 N1 C1 C2 . . . . 177.03(15) n
N1 C1 C2 C3 . . . . -0.3(3) n
C1 C2 C3 C4 . . . . 0.8(3) n
C2 C3 C4 C5 . . . . -0.2(3) n
C1 N1 C5 C4 . . . . 1.3(3) n
Cu1 N1 C5 C4 . . . . -176.73(15) n
C1 N1 C5 C6 . . . . 179.39(16) n
Cu1 N1 C5 C6 . . . . 1.31(19) n
C3 C4 C5 N1 . . . . -0.9(3) n
C3 C4 C5 C6 . . . . -178.70(18) n
C10 N2 C6 C7 . . . . 4.4(3) n
Cu1 N2 C6 C7 . . . . -176.90(13) n
C10 N2 C6 C5 . . . . -174.92(15) n
Cu1 N2 C6 C5 . . . . 3.7(2) n
N1 C5 C6 N2 . . . . -3.2(2) n
C4 C5 C6 N2 . . . . 174.81(18) n
N1 C5 C6 C7 . . . . 177.48(17) n
C4 C5 C6 C7 . . . . -4.5(3) n
N2 C6 C7 C8 . . . . -1.9(3) n
C5 C6 C7 C8 . . . . 177.43(17) n
C6 C7 C8 C9 . . . . -2.3(3) n
C6 C7 C8 C16 . . . . 177.01(16) n
C7 C8 C9 C10 . . . . 3.9(3) n
C16 C8 C9 C10 . . . . -175.35(16) n
C6 N2 C10 C9 . . . . -2.7(3) n
Cu1 N2 C10 C9 . . . . 178.65(13) n
C6 N2 C10 C11 . . . . 177.79(15) n
Cu1 N2 C10 C11 . . . . -0.9(2) n
C8 C9 C10 N2 . . . . -1.6(3) n
C8 C9 C10 C11 . . . . 177.87(17) n
C15 N3 C11 C12 . . . . -1.5(3) n
Cu1 N3 C11 C12 . . . . 179.57(14) n
C15 N3 C11 C10 . . . . 177.20(16) n
Cu1 N3 C11 C10 . . . . -1.77(19) n
N2 C10 C11 N3 . . . . 1.7(2) n
C9 C10 C11 N3 . . . . -177.75(17) n
N2 C10 C11 C12 . . . . -179.66(17) n
C9 C10 C11 C12 . . . . 0.9(3) n
N3 C11 C12 C13 . . . . 1.6(3) n
C10 C11 C12 C13 . . . . -176.90(17) n
C11 C12 C13 C14 . . . . -0.5(3) n
C12 C13 C14 C15 . . . . -0.7(3) n
C11 N3 C15 C14 . . . . 0.2(3) n
Cu1 N3 C15 C14 . . . . 179.02(14) n
C13 C14 C15 N3 . . . . 0.9(3) n
C7 C8 C16 C21 . . . . -154.31(18) n
C9 C8 C16 C21 . . . . 25.0(3) n
C7 C8 C16 C17 . . . . 24.1(3) n
C9 C8 C16 C17 . . . . -156.65(17) n
C21 C16 C17 C18 . . . . -1.6(3) n
C8 C16 C17 C18 . . . . -179.98(17) n
C16 C17 C18 C19 . . . . 1.1(3) n
C17 C18 C19 C20 . . . . 0.4(3) n
C17 C18 C19 Br1 . . . . -179.57(14) n
C18 C19 C20 C21 . . . . -1.3(3) n
Br1 C19 C20 C21 . . . . 178.66(15) n
C19 C20 C21 C16 . . . . 0.8(3) n
C17 C16 C21 C20 . . . . 0.6(3) n
C8 C16 C21 C20 . . . . 179.05(18) n
O2 S3 C22 F3 . . . . 56.95(16) n
O3 S3 C22 F3 . . . . 179.07(14) n
O1 S3 C22 F3 . . . . -62.15(15) n
O2 S3 C22 F2 . . . . -64.24(16) n
O3 S3 C22 F2 . . . . 57.88(16) n
O1 S3 C22 F2 . . . . 176.66(13) n
O2 S3 C22 F1 . . . . 176.41(14) n
O3 S3 C22 F1 . . . . -61.47(16) n
O1 S3 C22 F1 . . . . 57.31(15) n
